data_2300414
loop_
_publ_author_name
'Eccles, Kevin S.'
'Stokes, Stephen P.'
'Daly, Carla A.'
'Barry, Nicola M.'
'McSweeney, Sharon P.'
'O'Neill, Damian J.'
'Kelly, Dawn M.'
'Jennings, W. Brian'
'N\'i Dhubhghaill, O. M.'
'Moynihan, Humphrey A.'
'Maguire, Anita R.'
'Lawrence, Simon E.'

_publ_section_title
;
 Evaluation of the Bruker SMART X2S: crystallography for the
 nonspecialist?
;
_journal_coden_ASTM JACGAR
_journal_coeditor_code KK5074
_journal_issue 1
_journal_name_full 'Journal of Applied Crystallography'
_journal_page_first 213
_journal_page_last 215
_journal_paper_doi 10.1107/S0021889810042561
_journal_volume 44
_journal_year 2011
_chemical_formula_moiety 'C21 H21 N O3 S2'
_chemical_formula_sum 'C21 H21 N O3 S2'
_chemical_formula_weight 399.51
_space_group_IT_number 14
_symmetry_cell_setting monoclinic
_symmetry_space_group_name_Hall '-P 2ybc'
_symmetry_space_group_name_H-M 'P 1 21/c 1'
_atom_sites_solution_hydrogens geom
_atom_sites_solution_primary direct
_atom_sites_solution_secondary difmap
_audit_creation_method SHELXL-97
_cell_angle_alpha 90.00
_cell_angle_beta 95.972(3)
_cell_angle_gamma 90.00
_cell_formula_units_Z 4
_cell_length_a 11.7937(9)
_cell_length_b 11.4816(7)
_cell_length_c 14.9358(12)
_cell_measurement_reflns_used 3129
_cell_measurement_temperature 300(2)
_cell_measurement_theta_max 23.13
_cell_measurement_theta_min 2.48
_cell_volume 2011.5(3)
_computing_cell_refinement 'Bruker SAINT'
_computing_data_collection 'Bruker GIS'
_computing_data_reduction 'Bruker SAINT'
_computing_molecular_graphics 'Bruker APEX2'
_computing_structure_refinement 'SHELXL-97 (Sheldrick, 2008)'
_computing_structure_solution 'SHELXS-97 (Sheldrick, 2008)'
_diffrn_ambient_temperature 300(2)
_diffrn_measured_fraction_theta_full 0.996
_diffrn_measured_fraction_theta_max 0.996
_diffrn_measurement_device_type 'Bruker SMART X2S'
_diffrn_measurement_method '\w scans'
_diffrn_radiation_monochromator 'doubly curved silicon crystal'
_diffrn_radiation_source 'micro-focus sealed tube'
_diffrn_radiation_type MoK\a
_diffrn_radiation_wavelength 0.71073
_diffrn_reflns_av_R_equivalents 0.0349
_diffrn_reflns_av_sigmaI/netI 0.0368
_diffrn_reflns_limit_h_max 14
_diffrn_reflns_limit_h_min -14
_diffrn_reflns_limit_k_max 12
_diffrn_reflns_limit_k_min -13
_diffrn_reflns_limit_l_max 17
_diffrn_reflns_limit_l_min -17
_diffrn_reflns_number 12920
_diffrn_reflns_theta_full 25.04
_diffrn_reflns_theta_max 25.03
_diffrn_reflns_theta_min 1.74
_exptl_absorpt_coefficient_mu 0.286
_exptl_absorpt_correction_T_max 0.8704
_exptl_absorpt_correction_T_min 0.8704
_exptl_absorpt_correction_type multi-scan
_exptl_absorpt_process_details 'SADABS V2008/1 (Bruker AXS)'
_exptl_crystal_colour colorles
_exptl_crystal_density_diffrn 1.319
_exptl_crystal_density_method 'not measured'
_exptl_crystal_description block
_exptl_crystal_F_000 840
_exptl_crystal_size_max 0.43
_exptl_crystal_size_mid 0.41
_exptl_crystal_size_min 0.27
_refine_diff_density_max 0.341
_refine_diff_density_min -0.332
_refine_ls_extinction_method none
_refine_ls_goodness_of_fit_ref 1.124
_refine_ls_hydrogen_treatment constr
_refine_ls_matrix_type full
_refine_ls_number_parameters 246
_refine_ls_number_reflns 3546
_refine_ls_number_restraints 0
_refine_ls_restrained_S_all 1.124
_refine_ls_R_factor_all 0.0632
_refine_ls_R_factor_gt 0.0428
_refine_ls_shift/su_max 0.000
_refine_ls_shift/su_mean 0.000
_refine_ls_structure_factor_coef Fsqd
_refine_ls_weighting_details 'calc w=1/[\s^2^(Fo^2^)+(0.0813P)^2^+0.0000P] where P=(Fo^2^+2Fc^2^)/3'
_refine_ls_weighting_scheme calc
_refine_ls_wR_factor_gt 0.1225
_refine_ls_wR_factor_ref 0.1414
_reflns_number_gt 2664
_reflns_number_total 3546
_reflns_threshold_expression >2sigma(I)
_cod_duplicate_entry 2300324
_cod_data_source_file kk5074sup1.cif
_cod_data_source_block Compound_8_CCDC
_cod_depositor_comments
;
The following automatic conversions were performed:

'_symmetry_cell_setting' value 'Monoclinic' changed to 'monoclinic'
according to /home/saulius/struct/CIF-dictionaries/cif_core.dic
dictionary named 'cif_core.dic' version 2.4.2 from 2011-04-26.

Automatic conversion script
Id: cif_fix_values 1891 2012-01-12 08:04:46Z andrius 
;
_cod_original_sg_symbol_H-M P12(1)/c1
_cod_database_code 2300414

loop_
_symmetry_equiv_pos_as_xyz
'x, y, z'
'-x, y+1/2, -z+1/2'
'-x, -y, -z'
'x, -y-1/2, z-1/2'

loop_
_atom_site_type_symbol
_atom_site_label
_atom_site_fract_x
_atom_site_fract_y
_atom_site_fract_z
_atom_site_U_iso_or_equiv
_atom_site_adp_type
_atom_site_calc_flag
_atom_site_refinement_flags
_atom_site_occupancy
S S1 0.91969(5) 0.21665(5) 0.81432(4) 0.0375(2) Uani d . 1
S S3 0.78419(6) 0.40976(5) 0.79044(4) 0.0402(2) Uani d . 1
O O26 1.24615(15) 0.17768(16) 1.14026(12) 0.0512(5) Uani d . 1
O O4 0.88809(16) 0.46532(16) 0.76935(13) 0.0556(5) Uani d . 1
O O5 0.71164(17) 0.47438(17) 0.84434(12) 0.0589(6) Uani d . 1
N N2 0.80930(17) 0.28747(17) 0.84147(14) 0.0400(5) Uani d . 1
C C27 1.2366(3) 0.2421(3) 1.22105(19) 0.0652(9) Uani d . 1
H H27A 1.2449 0.3237 1.2094 0.098 Uiso calc R 1
H H27B 1.2952 0.2178 1.2666 0.098 Uiso calc R 1
H H27C 1.1632 0.2281 1.2414 0.098 Uiso calc R 1
C C23 1.1673(2) 0.1941(2) 1.06897(17) 0.0399(6) Uani d . 1
C C24 1.1835(2) 0.1282(2) 0.99287(17) 0.0464(7) Uani d . 1
H H24 1.2460 0.0786 0.9939 0.056 Uiso calc R 1
C C25 1.1088(2) 0.1358(2) 0.91676(17) 0.0453(7) Uani d . 1
H H25 1.1210 0.0924 0.8661 0.054 Uiso calc R 1
C C20 1.0144(2) 0.2087(2) 0.91535(16) 0.0349(6) Uani d . 1
C C6 0.7033(2) 0.3795(2) 0.68668(15) 0.0361(6) Uani d . 1
C C7 0.5863(2) 0.3880(3) 0.67936(19) 0.0566(8) Uani d . 1
H H7 0.5498 0.4125 0.7283 0.068 Uiso calc R 1
C C8 0.5234(2) 0.3601(3) 0.5991(2) 0.0682(9) Uani d . 1
H H8 0.4444 0.3658 0.5950 0.082 Uiso calc R 1
C C9 0.5746(2) 0.3239(2) 0.52474(18) 0.0507(7) Uani d . 1
C C12 0.5053(3) 0.2913(3) 0.4369(2) 0.0809(11) Uani d . 1
H H12A 0.4373 0.2513 0.4496 0.121 Uiso calc R 1
H H12B 0.5497 0.2413 0.4026 0.121 Uiso calc R 1
H H12C 0.4851 0.3606 0.4030 0.121 Uiso calc R 1
C C10 0.6923(2) 0.3151(2) 0.53404(18) 0.0494(7) Uani d . 1
H H10 0.7289 0.2899 0.4853 0.059 Uiso calc R 1
C C11 0.7563(2) 0.3426(2) 0.61328(17) 0.0432(6) Uani d . 1
H H11 0.8353 0.3365 0.6176 0.052 Uiso calc R 1
C C13 0.8663(2) 0.0672(2) 0.80893(17) 0.0467(7) Uani d . 1
H H13A 0.9299 0.0133 0.8120 0.056 Uiso calc R 1
H H13B 0.8237 0.0523 0.8599 0.056 Uiso calc R 1
C C14 0.7905(2) 0.0481(2) 0.72290(17) 0.0403(6) Uani d . 1
C C19 0.8364(2) 0.0135(2) 0.64557(18) 0.0474(7) Uani d . 1
H H19 0.9147 0.0020 0.6470 0.057 Uiso calc R 1
C C18 0.7677(3) -0.0041(2) 0.5667(2) 0.0564(8) Uani d . 1
H H18 0.7996 -0.0271 0.5151 0.068 Uiso calc R 1
C C17 0.6520(3) 0.0120(3) 0.5640(2) 0.0597(8) Uani d . 1
H H17 0.6057 0.0004 0.5104 0.072 Uiso calc R 1
C C16 0.6047(2) 0.0453(3) 0.6398(2) 0.0613(8) Uani d . 1
H H16 0.5263 0.0550 0.6380 0.074 Uiso calc R 1
C C15 0.6738(2) 0.0645(2) 0.71944(19) 0.0515(7) Uani d . 1
H H15 0.6416 0.0884 0.7706 0.062 Uiso calc R 1
C C21 0.9981(2) 0.2752(2) 0.99003(17) 0.0418(6) Uani d . 1
H H21 0.9354 0.3246 0.9887 0.050 Uiso calc R 1
C C22 1.0742(2) 0.2690(2) 1.06678(17) 0.0429(6) Uani d . 1
H H22 1.0634 0.3146 1.1166 0.051 Uiso calc R 1

loop_
_atom_site_aniso_label
_atom_site_aniso_U_11
_atom_site_aniso_U_22
_atom_site_aniso_U_33
_atom_site_aniso_U_12
_atom_site_aniso_U_13
_atom_site_aniso_U_23
S1 0.0423(4) 0.0394(4) 0.0301(4) -0.0018(3) 0.0008(3) 0.0032(3)
S3 0.0473(4) 0.0380(4) 0.0341(4) -0.0003(3) -0.0014(3) 0.0044(3)
O26 0.0520(11) 0.0568(11) 0.0415(11) 0.0091(9) -0.0111(9) -0.0030(9)
O4 0.0546(12) 0.0531(11) 0.0564(12) -0.0178(10) -0.0069(10) 0.0154(10)
O5 0.0762(14) 0.0570(12) 0.0433(12) 0.0202(11) 0.0048(10) -0.0078(9)
N2 0.0426(12) 0.0423(12) 0.0351(12) 0.0036(10) 0.0041(9) 0.0109(9)
C27 0.094(2) 0.0495(17) 0.0460(18) 0.0055(17) -0.0224(17) -0.0085(14)
C23 0.0414(15) 0.0395(14) 0.0378(15) -0.0018(12) -0.0002(12) 0.0019(11)
C24 0.0426(15) 0.0499(15) 0.0455(16) 0.0128(13) -0.0004(12) -0.0041(13)
C25 0.0487(16) 0.0507(16) 0.0370(15) 0.0058(13) 0.0070(12) -0.0066(12)
C20 0.0359(13) 0.0374(13) 0.0311(13) -0.0002(11) 0.0022(10) 0.0027(11)
C6 0.0382(13) 0.0362(13) 0.0334(14) 0.0016(11) 0.0017(11) 0.0064(11)
C7 0.0429(16) 0.084(2) 0.0429(17) 0.0156(15) 0.0062(13) -0.0062(15)
C8 0.0376(15) 0.102(3) 0.063(2) 0.0153(17) -0.0078(15) -0.0009(19)
C9 0.0546(17) 0.0554(17) 0.0401(16) -0.0033(14) -0.0047(14) 0.0005(13)
C12 0.088(3) 0.094(3) 0.054(2) -0.010(2) -0.0242(19) -0.0017(18)
C10 0.0574(18) 0.0549(16) 0.0372(16) -0.0012(14) 0.0114(13) -0.0013(13)
C11 0.0381(14) 0.0513(16) 0.0409(15) 0.0001(12) 0.0065(12) 0.0031(13)
C13 0.0575(17) 0.0392(14) 0.0416(16) -0.0026(13) -0.0036(13) 0.0047(12)
C14 0.0472(15) 0.0332(13) 0.0389(15) -0.0053(12) -0.0024(12) 0.0016(11)
C19 0.0442(15) 0.0487(16) 0.0480(17) 0.0023(13) -0.0016(13) -0.0033(13)
C18 0.0638(19) 0.0607(18) 0.0438(17) -0.0005(16) 0.0018(14) -0.0073(14)
C17 0.0572(19) 0.068(2) 0.0500(19) -0.0094(16) -0.0159(15) -0.0032(16)
C16 0.0389(16) 0.069(2) 0.074(2) -0.0087(15) -0.0059(16) -0.0001(17)
C15 0.0506(17) 0.0539(17) 0.0504(18) -0.0024(14) 0.0077(14) -0.0012(14)
C21 0.0418(14) 0.0417(14) 0.0418(15) 0.0088(12) 0.0036(12) -0.0014(12)
C22 0.0489(15) 0.0441(15) 0.0352(14) 0.0040(12) 0.0018(12) -0.0063(12)

loop_
_atom_type_symbol
_atom_type_description
_atom_type_scat_dispersion_real
_atom_type_scat_dispersion_imag
_atom_type_scat_source
C C 0.0033 0.0016 'International Tables Vol C Tables 4.2.6.8 and 6.1.1.4'
H H 0.0000 0.0000 'International Tables Vol C Tables 4.2.6.8 and 6.1.1.4'
N N 0.0061 0.0033 'International Tables Vol C Tables 4.2.6.8 and 6.1.1.4'
O O 0.0106 0.0060 'International Tables Vol C Tables 4.2.6.8 and 6.1.1.4'
S S 0.1246 0.1234 'International Tables Vol C Tables 4.2.6.8 and 6.1.1.4'

loop_
_geom_angle_atom_site_label_1
_geom_angle_atom_site_label_2
_geom_angle_atom_site_label_3
_geom_angle
N2 S1 C20 105.21(11)
N2 S1 C13 101.52(12)
C20 S1 C13 99.90(11)
O5 S3 O4 117.46(13)
O5 S3 N2 105.99(11)
O4 S3 N2 111.70(11)
O5 S3 C6 107.08(12)
O4 S3 C6 106.75(11)
N2 S3 C6 107.41(11)
C23 O26 C27 119.0(2)
S3 N2 S1 115.58(12)
O26 C27 H27A 109.5
O26 C27 H27B 109.5
H27A C27 H27B 109.5
O26 C27 H27C 109.5
H27A C27 H27C 109.5
H27B C27 H27C 109.5
O26 C23 C22 125.5(2)
O26 C23 C24 115.1(2)
C22 C23 C24 119.4(2)
C25 C24 C23 120.8(2)
C25 C24 H24 119.6
C23 C24 H24 119.6
C24 C25 C20 119.8(2)
C24 C25 H25 120.1
C20 C25 H25 120.1
C21 C20 C25 119.9(2)
C21 C20 S1 121.81(19)
C25 C20 S1 118.25(19)
C7 C6 C11 119.4(2)
C7 C6 S3 120.0(2)
C11 C6 S3 120.51(19)
C6 C7 C8 119.8(3)
C6 C7 H7 120.1
C8 C7 H7 120.1
C7 C8 C9 121.8(3)
C7 C8 H8 119.1
C9 C8 H8 119.1
C8 C9 C10 117.3(3)
C8 C9 C12 121.8(3)
C10 C9 C12 120.9(3)
C9 C12 H12A 109.5
C9 C12 H12B 109.5
H12A C12 H12B 109.5
C9 C12 H12C 109.5
H12A C12 H12C 109.5
H12B C12 H12C 109.5
C11 C10 C9 121.7(3)
C11 C10 H10 119.1
C9 C10 H10 119.1
C10 C11 C6 120.0(2)
C10 C11 H11 120.0
C6 C11 H11 120.0
C14 C13 S1 110.29(17)
C14 C13 H13A 109.6
S1 C13 H13A 109.6
C14 C13 H13B 109.6
S1 C13 H13B 109.6
H13A C13 H13B 108.1
C19 C14 C15 118.8(2)
C19 C14 C13 120.4(2)
C15 C14 C13 120.8(2)
C18 C19 C14 120.7(3)
C18 C19 H19 119.6
C14 C19 H19 119.6
C19 C18 C17 120.1(3)
C19 C18 H18 119.9
C17 C18 H18 119.9
C16 C17 C18 120.1(3)
C16 C17 H17 119.9
C18 C17 H17 119.9
C17 C16 C15 120.1(3)
C17 C16 H16 120.0
C15 C16 H16 120.0
C14 C15 C16 120.2(3)
C14 C15 H15 119.9
C16 C15 H15 119.9
C20 C21 C22 120.5(2)
C20 C21 H21 119.7
C22 C21 H21 119.7
C21 C22 C23 119.6(2)
C21 C22 H22 120.2
C23 C22 H22 120.2

loop_
_geom_bond_atom_site_label_1
_geom_bond_atom_site_label_2
_geom_bond_distance
S1 N2 1.622(2)
S1 C20 1.784(2)
S1 C13 1.826(3)
S3 O5 1.4401(19)
S3 O4 1.4450(19)
S3 N2 1.610(2)
S3 C6 1.768(2)
O26 C23 1.352(3)
O26 C27 1.430(3)
C27 H27A 0.9600
C27 H27B 0.9600
C27 H27C 0.9600
C23 C22 1.392(3)
C23 C24 1.395(4)
C24 C25 1.367(3)
C24 H24 0.9300
C25 C20 1.391(3)
C25 H25 0.9300
C20 C21 1.382(3)
C6 C7 1.376(3)
C6 C11 1.384(3)
C7 C8 1.380(4)
C7 H7 0.9300
C8 C9 1.383(4)
C8 H8 0.9300
C9 C10 1.383(4)
C9 C12 1.519(4)
C12 H12A 0.9600
C12 H12B 0.9600
C12 H12C 0.9600
C10 C11 1.373(3)
C10 H10 0.9300
C11 H11 0.9300
C13 C14 1.503(3)
C13 H13A 0.9700
C13 H13B 0.9700
C14 C19 1.384(4)
C14 C15 1.385(4)
C19 C18 1.374(4)
C19 H19 0.9300
C18 C17 1.374(4)
C18 H18 0.9300
C17 C16 1.367(4)
C17 H17 0.9300
C16 C15 1.387(4)
C16 H16 0.9300
C15 H15 0.9300
C21 C22 1.383(3)
C21 H21 0.9300
C22 H22 0.9300
